data_7153283
loop_
_publ_author_name
'Knappke, Christiane E. I.'
'Neud\"orfl, J\"org M'
'von Wangelin, Axel Jacobi'

_publ_section_title
;
 On new N-heterocyclic carbene derived alkylidene imidazolines.
;
_journal_issue 7
_journal_name_full 'Organic &amp; biomolecular chemistry'
_journal_page_first 1695
_journal_page_last 1705
_journal_paper_doi 10.1039/b921655c
_journal_volume 8
_journal_year 2010
_chemical_formula_moiety 'C35 H45 N2, I'
_chemical_formula_sum 'C35 H45 I N2'
_chemical_formula_weight 620.63
_chemical_name_systematic
;
?
;
_space_group_IT_number 2
_symmetry_cell_setting triclinic
_symmetry_space_group_name_Hall '-P 1'
_symmetry_space_group_name_H-M 'P -1'
_atom_sites_solution_hydrogens geom
_atom_sites_solution_primary direct
_atom_sites_solution_secondary difmap
_audit_creation_method SHELXL-97
_cell_angle_alpha 83.068(2)
_cell_angle_beta 85.616(2)
_cell_angle_gamma 69.015(2)
_cell_formula_units_Z 2
_cell_length_a 9.9198(3)
_cell_length_b 10.5205(4)
_cell_length_c 16.6770(6)
_cell_measurement_reflns_used 11853
_cell_measurement_temperature 90(2)
_cell_measurement_theta_max 27.00
_cell_measurement_theta_min 1.23
_cell_volume 1612.08(10)
_computing_cell_refinement 'Nonius DENZO (Otwinowski, Minor 1997)'
_computing_data_collection 'Nonius COLLECT'
_computing_data_reduction 'Nonius DENZO (Otwinowski, Minor 1997)'
_computing_molecular_graphics 'SCHAKAL99 (E. Keller 1999)'
_computing_publication_material 'PLATON (A. L. Spek 1980-2004)'
_computing_structure_refinement 'SHELXL-97 (Sheldrick, 1997)'
_computing_structure_solution 'SHELXS-97 (Sheldrick, 1997)'
_diffrn_ambient_temperature 90(2)
_diffrn_measured_fraction_theta_full 0.997
_diffrn_measured_fraction_theta_max 0.997
_diffrn_measurement_device_type 'Nonius KappaCCD'
_diffrn_measurement_method Phi/Omega-Scans
_diffrn_radiation_monochromator graphite
_diffrn_radiation_source 'fine-focus sealed tube'
_diffrn_radiation_type MoK\a
_diffrn_radiation_wavelength 0.71073
_diffrn_reflns_av_R_equivalents 0.0262
_diffrn_reflns_av_sigmaI/netI 0.0515
_diffrn_reflns_limit_h_max 12
_diffrn_reflns_limit_h_min -12
_diffrn_reflns_limit_k_max 12
_diffrn_reflns_limit_k_min -13
_diffrn_reflns_limit_l_max 21
_diffrn_reflns_limit_l_min -21
_diffrn_reflns_number 11853
_diffrn_reflns_theta_full 27.00
_diffrn_reflns_theta_max 27.00
_diffrn_reflns_theta_min 1.23
_exptl_absorpt_coefficient_mu 1.017
_exptl_absorpt_correction_type none
_exptl_crystal_colour colourless
_exptl_crystal_density_diffrn 1.279
_exptl_crystal_density_method 'not measured'
_exptl_crystal_description prism
_exptl_crystal_F_000 644
_exptl_crystal_size_max .25
_exptl_crystal_size_mid .25
_exptl_crystal_size_min .1
_refine_diff_density_max 0.999
_refine_diff_density_min -0.527
_refine_diff_density_rms 0.069
_refine_ls_extinction_method none
_refine_ls_goodness_of_fit_ref 1.019
_refine_ls_hydrogen_treatment constr
_refine_ls_matrix_type full
_refine_ls_number_parameters 352
_refine_ls_number_reflns 7035
_refine_ls_number_restraints 0
_refine_ls_restrained_S_all 1.019
_refine_ls_R_factor_all 0.0399
_refine_ls_R_factor_gt 0.0294
_refine_ls_shift/su_max 0.001
_refine_ls_shift/su_mean 0.000
_refine_ls_structure_factor_coef Fsqd
_refine_ls_weighting_details 'calc w=1/[\s^2^(Fo^2^)+(0.0294P)^2^+0.0000P] where P=(Fo^2^+2Fc^2^)/3'
_refine_ls_weighting_scheme calc
_refine_ls_wR_factor_gt 0.0629
_refine_ls_wR_factor_ref 0.0655
_reflns_number_gt 5960
_reflns_number_total 7035
_reflns_threshold_expression >2sigma(I)
_cod_data_source_file b921655c.txt
_cod_data_source_block zz2
_cod_original_sg_symbol_H-M P-1
_cod_database_code 7153283

loop_
_symmetry_equiv_pos_as_xyz
'x, y, z'
'-x, -y, -z'

loop_
_atom_site_label
_atom_site_type_symbol
_atom_site_fract_x
_atom_site_fract_y
_atom_site_fract_z
_atom_site_U_iso_or_equiv
_atom_site_adp_type
_atom_site_occupancy
_atom_site_symmetry_multiplicity
_atom_site_calc_flag
_atom_site_refinement_flags
N1 N 0.32090(17) -0.01333(17) 0.82429(10) 0.0169(4) Uani 1 1 d .
N3 N 0.31140(16) 0.06388(17) 0.69760(10) 0.0155(4) Uani 1 1 d .
C2 C 0.2305(2) 0.0432(2) 0.76286(12) 0.0149(4) Uani 1 1 d .
C4 C 0.4554(2) 0.0173(2) 0.71829(13) 0.0214(5) Uani 1 1 d .
H4 H 0.5349 0.0191 0.6833 0.026 Uiso 1 1 calc R
C5 C 0.4615(2) -0.0304(2) 0.79634(13) 0.0226(5) Uani 1 1 d .
H5 H 0.5461 -0.0689 0.8271 0.027 Uiso 1 1 calc R
C6 C 0.2813(2) -0.0508(2) 0.90697(12) 0.0180(5) Uani 1 1 d .
C6A C 0.2590(2) 0.1307(2) 0.61900(12) 0.0162(4) Uani 1 1 d .
C7 C 0.2431(2) 0.0490(2) 0.96098(12) 0.0192(5) Uani 1 1 d .
C7A C 0.2253(2) 0.2726(2) 0.60565(13) 0.0192(5) Uani 1 1 d .
C8 C 0.2128(2) 0.0082(2) 1.04084(13) 0.0249(5) Uani 1 1 d .
H8 H 0.1844 0.0732 1.0795 0.030 Uiso 1 1 calc R
C8A C 0.1752(2) 0.3341(2) 0.53006(13) 0.0254(5) Uani 1 1 d .
H8B H 0.1501 0.4303 0.5186 0.030 Uiso 1 1 calc R
C9 C 0.2235(2) -0.1258(2) 1.06461(13) 0.0266(5) Uani 1 1 d .
H9 H 0.2044 -0.1519 1.1196 0.032 Uiso 1 1 calc R
C9A C 0.1609(2) 0.2586(3) 0.47105(14) 0.0285(6) Uani 1 1 d .
H9B H 0.1260 0.3034 0.4198 0.034 Uiso 1 1 calc R
C10 C 0.2616(2) -0.2213(2) 1.00966(13) 0.0244(5) Uani 1 1 d .
H10 H 0.2677 -0.3125 1.0272 0.029 Uiso 1 1 calc R
C10A C 0.1970(2) 0.1188(2) 0.48593(13) 0.0234(5) Uani 1 1 d .
H10B H 0.1870 0.0682 0.4447 0.028 Uiso 1 1 calc R
C11 C 0.2912(2) -0.1867(2) 0.92867(13) 0.0195(5) Uani 1 1 d .
C11A C 0.2478(2) 0.0507(2) 0.56041(12) 0.0181(5) Uani 1 1 d .
C12 C 0.3376(2) -0.2943(2) 0.86935(13) 0.0261(5) Uani 1 1 d .
H12 H 0.3319 -0.2460 0.8136 0.031 Uiso 1 1 calc R
C12A C 0.2923(2) -0.1042(2) 0.57379(13) 0.0232(5) Uani 1 1 d .
H12B H 0.3304 -0.1357 0.6293 0.028 Uiso 1 1 calc R
C13 C 0.4952(2) -0.3878(3) 0.88214(16) 0.0388(6) Uani 1 1 d .
H13A H 0.5579 -0.3331 0.8729 0.058 Uiso 1 1 calc R
H13B H 0.5235 -0.4577 0.8441 0.058 Uiso 1 1 calc R
H13C H 0.5049 -0.4322 0.9376 0.058 Uiso 1 1 calc R
C13A C 0.4119(2) -0.1703(3) 0.51216(15) 0.0339(6) Uani 1 1 d .
H13D H 0.3773 -0.1368 0.4574 0.051 Uiso 1 1 calc R
H13E H 0.4381 -0.2699 0.5202 0.051 Uiso 1 1 calc R
H13F H 0.4967 -0.1464 0.5194 0.051 Uiso 1 1 calc R
C14 C 0.2396(3) -0.3784(3) 0.87499(17) 0.0389(7) Uani 1 1 d .
H14A H 0.2440 -0.4276 0.9291 0.058 Uiso 1 1 calc R
H14B H 0.2717 -0.4443 0.8345 0.058 Uiso 1 1 calc R
H14C H 0.1400 -0.3174 0.8650 0.058 Uiso 1 1 calc R
C14A C 0.1645(3) -0.1500(3) 0.56645(16) 0.0363(6) Uani 1 1 d .
H14D H 0.0885 -0.1092 0.6066 0.054 Uiso 1 1 calc R
H14E H 0.1962 -0.2499 0.5760 0.054 Uiso 1 1 calc R
H14F H 0.1266 -0.1202 0.5121 0.054 Uiso 1 1 calc R
C15 C 0.2403(2) 0.1938(2) 0.93705(13) 0.0230(5) Uani 1 1 d .
H15 H 0.2263 0.2146 0.8775 0.028 Uiso 1 1 calc R
C15A C 0.2459(2) 0.3555(2) 0.66934(14) 0.0239(5) Uani 1 1 d .
H15B H 0.2378 0.3060 0.7236 0.029 Uiso 1 1 calc R
C16 C 0.3846(3) 0.2048(3) 0.95433(18) 0.0449(7) Uani 1 1 d .
H16A H 0.3996 0.1870 1.0126 0.067 Uiso 1 1 calc R
H16B H 0.3836 0.2970 0.9354 0.067 Uiso 1 1 calc R
H16C H 0.4630 0.1374 0.9260 0.067 Uiso 1 1 calc R
C16A C 0.3978(2) 0.3654(3) 0.66025(17) 0.0382(6) Uani 1 1 d .
H16D H 0.4710 0.2732 0.6655 0.057 Uiso 1 1 calc R
H16E H 0.4095 0.4174 0.7025 0.057 Uiso 1 1 calc R
H16F H 0.4094 0.4119 0.6070 0.057 Uiso 1 1 calc R
C17 C 0.1169(3) 0.3021(3) 0.97989(16) 0.0369(6) Uani 1 1 d .
H17A H 0.0260 0.2869 0.9753 0.055 Uiso 1 1 calc R
H17B H 0.1081 0.3936 0.9546 0.055 Uiso 1 1 calc R
H17C H 0.1379 0.2947 1.0371 0.055 Uiso 1 1 calc R
C17A C 0.1313(3) 0.4987(2) 0.66742(16) 0.0363(6) Uani 1 1 d .
H17D H 0.1432 0.5526 0.6170 0.055 Uiso 1 1 calc R
H17E H 0.1422 0.5434 0.7135 0.055 Uiso 1 1 calc R
H17F H 0.0350 0.4920 0.6705 0.055 Uiso 1 1 calc R
C18 C 0.0739(2) 0.0612(2) 0.76770(13) 0.0230(5) Uani 1 1 d .
H18A H 0.0478 0.0376 0.8246 0.028 Uiso 1 1 calc R
H18B H 0.0606 -0.0060 0.7353 0.028 Uiso 1 1 calc R
C19 C -0.0338(2) 0.2033(2) 0.73938(13) 0.0202(5) Uani 1 1 d .
C20 C -0.0641(2) 0.3114(2) 0.78581(14) 0.0253(5) Uani 1 1 d .
H20 H -0.0120 0.2994 0.8333 0.030 Uiso 1 1 calc R
C21 C -0.1692(2) 0.4363(2) 0.76410(14) 0.0278(5) Uani 1 1 d .
H21 H -0.1879 0.5092 0.7968 0.033 Uiso 1 1 calc R
C22 C -0.2486(2) 0.4574(2) 0.69467(14) 0.0249(5) Uani 1 1 d .
C23 C -0.2145(2) 0.3485(3) 0.64786(15) 0.0316(6) Uani 1 1 d .
H23 H -0.2636 0.3610 0.5992 0.038 Uiso 1 1 calc R
C24 C -0.1110(2) 0.2228(2) 0.67020(14) 0.0275(5) Uani 1 1 d .
H24 H -0.0927 0.1493 0.6380 0.033 Uiso 1 1 calc R
C25 C -0.3643(2) 0.5935(2) 0.67167(16) 0.0370(6) Uani 1 1 d .
H25A H -0.4576 0.5931 0.6954 0.056 Uiso 1 1 calc R
H25B H -0.3696 0.6094 0.6127 0.056 Uiso 1 1 calc R
H25C H -0.3408 0.6664 0.6920 0.056 Uiso 1 1 calc R
I1 I 0.149551(14) 0.162933(15) 0.248146(8) 0.02378(6) Uani 1 1 d .

loop_
_atom_site_aniso_label
_atom_site_aniso_U_11
_atom_site_aniso_U_22
_atom_site_aniso_U_33
_atom_site_aniso_U_23
_atom_site_aniso_U_13
_atom_site_aniso_U_12
N1 0.0176(9) 0.0221(10) 0.0099(9) 0.0014(7) 0.0004(7) -0.0066(7)
N3 0.0164(8) 0.0189(10) 0.0107(9) 0.0000(7) 0.0001(7) -0.0060(7)
C2 0.0177(10) 0.0133(11) 0.0138(11) -0.0019(9) -0.0003(8) -0.0055(8)
C4 0.0148(10) 0.0285(13) 0.0190(12) -0.0027(10) 0.0031(9) -0.0061(9)
C5 0.0145(10) 0.0314(13) 0.0189(12) 0.0019(10) -0.0030(9) -0.0056(9)
C6 0.0152(10) 0.0273(13) 0.0104(10) 0.0002(9) 0.0003(8) -0.0069(9)
C6A 0.0130(9) 0.0215(12) 0.0136(10) 0.0006(9) 0.0014(8) -0.0068(8)
C7 0.0158(10) 0.0248(12) 0.0169(11) -0.0027(9) -0.0001(8) -0.0071(9)
C7A 0.0136(10) 0.0216(12) 0.0220(12) -0.0015(9) 0.0030(8) -0.0066(9)
C8 0.0243(12) 0.0338(14) 0.0169(12) -0.0086(10) 0.0038(9) -0.0094(10)
C8A 0.0225(11) 0.0249(13) 0.0254(13) 0.0071(10) -0.0009(9) -0.0073(10)
C9 0.0287(12) 0.0386(15) 0.0135(11) 0.0000(10) 0.0047(9) -0.0152(11)
C9A 0.0241(12) 0.0386(15) 0.0199(12) 0.0095(11) -0.0049(9) -0.0108(11)
C10 0.0252(12) 0.0274(13) 0.0221(12) 0.0035(10) -0.0010(9) -0.0129(10)
C10A 0.0219(11) 0.0348(14) 0.0167(11) -0.0015(10) -0.0006(9) -0.0145(10)
C11 0.0178(10) 0.0248(13) 0.0156(11) -0.0002(9) -0.0013(8) -0.0073(9)
C11A 0.0158(10) 0.0227(12) 0.0167(11) 0.0004(9) 0.0013(8) -0.0091(9)
C12 0.0338(13) 0.0221(13) 0.0193(12) -0.0010(10) -0.0029(10) -0.0062(10)
C12A 0.0279(12) 0.0262(13) 0.0179(12) -0.0028(10) 0.0019(9) -0.0127(10)
C13 0.0328(14) 0.0390(16) 0.0369(16) -0.0129(13) 0.0046(11) -0.0016(12)
C13A 0.0307(13) 0.0314(15) 0.0377(15) -0.0082(12) 0.0064(11) -0.0087(11)
C14 0.0390(14) 0.0318(15) 0.0477(17) -0.0144(13) -0.0062(13) -0.0103(12)
C14A 0.0452(15) 0.0369(16) 0.0371(15) -0.0118(12) 0.0095(12) -0.0266(12)
C15 0.0239(11) 0.0253(13) 0.0201(12) -0.0038(10) -0.0046(9) -0.0078(10)
C15A 0.0237(11) 0.0229(13) 0.0260(13) -0.0066(10) 0.0039(9) -0.0091(10)
C16 0.0370(15) 0.0328(15) 0.070(2) 0.0030(14) -0.0200(14) -0.0179(12)
C16A 0.0315(13) 0.0437(17) 0.0487(17) -0.0240(13) 0.0077(12) -0.0200(12)
C17 0.0406(15) 0.0317(15) 0.0357(15) -0.0119(12) -0.0020(12) -0.0065(12)
C17A 0.0360(14) 0.0233(14) 0.0463(17) -0.0071(12) 0.0104(12) -0.0076(11)
C18 0.0191(11) 0.0272(13) 0.0204(12) 0.0009(10) -0.0001(9) -0.0065(9)
C19 0.0183(10) 0.0275(13) 0.0176(11) 0.0003(10) 0.0029(9) -0.0131(9)
C20 0.0232(11) 0.0295(14) 0.0227(12) -0.0010(10) -0.0033(9) -0.0086(10)
C21 0.0230(12) 0.0306(14) 0.0280(13) -0.0048(11) 0.0021(10) -0.0072(10)
C22 0.0180(11) 0.0287(13) 0.0255(13) 0.0036(11) 0.0014(9) -0.0078(10)
C23 0.0242(12) 0.0408(15) 0.0281(14) -0.0025(12) -0.0087(10) -0.0083(11)
C24 0.0279(12) 0.0290(14) 0.0247(13) -0.0048(11) -0.0036(10) -0.0078(10)
C25 0.0266(13) 0.0322(15) 0.0471(17) 0.0056(13) -0.0028(11) -0.0069(11)
I1 0.02044(8) 0.03166(10) 0.01984(9) -0.00930(6) 0.00181(6) -0.00828(6)

loop_
_atom_type_symbol
_atom_type_description
_atom_type_scat_dispersion_real
_atom_type_scat_dispersion_imag
_atom_type_scat_source
C C 0.0033 0.0016 'International Tables Vol C Tables 4.2.6.8 and 6.1.1.4'
H H 0.0000 0.0000 'International Tables Vol C Tables 4.2.6.8 and 6.1.1.4'
I I -0.4742 1.8119 'International Tables Vol C Tables 4.2.6.8 and 6.1.1.4'
N N 0.0061 0.0033 'International Tables Vol C Tables 4.2.6.8 and 6.1.1.4'

loop_
_geom_angle_atom_site_label_1
_geom_angle_atom_site_label_2
_geom_angle_atom_site_label_3
_geom_angle
C2 N1 C5 109.11(17)
C2 N1 C6 126.59(16)
C5 N1 C6 124.30(16)
C2 N3 C4 109.05(16)
C2 N3 C6A 126.47(16)
C4 N3 C6A 124.40(17)
N3 C2 N1 107.04(16)
N3 C2 C18 128.43(17)
N1 C2 C18 124.15(18)
C5 C4 N3 107.58(18)
C5 C4 H4 126.2
N3 C4 H4 126.2
C4 C5 N1 107.21(17)
C4 C5 H5 126.4
N1 C5 H5 126.4
C7 C6 C11 124.02(19)
C7 C6 N1 117.86(19)
C11 C6 N1 118.03(18)
C11A C6A C7A 123.67(19)
C11A C6A N3 118.74(18)
C7A C6A N3 117.57(18)
C8 C7 C6 116.6(2)
C8 C7 C15 120.19(19)
C6 C7 C15 123.12(19)
C8A C7A C6A 116.44(19)
C8A C7A C15A 121.2(2)
C6A C7A C15A 122.31(18)
C9 C8 C7 120.9(2)
C9 C8 H8 119.6
C7 C8 H8 119.6
C9A C8A C7A 121.5(2)
C9A C8A H8B 119.3
C7A C8A H8B 119.3
C10 C9 C8 120.9(2)
C10 C9 H9 119.6
C8 C9 H9 119.6
C10A C9A C8A 120.5(2)
C10A C9A H9B 119.7
C8A C9A H9B 119.7
C9 C10 C11 121.1(2)
C9 C10 H10 119.4
C11 C10 H10 119.4
C9A C10A C11A 121.0(2)
C9A C10A H10B 119.5
C11A C10A H10B 119.5
C10 C11 C6 116.5(2)
C10 C11 C12 120.5(2)
C6 C11 C12 122.96(19)
C10A C11A C6A 116.9(2)
C10A C11A C12A 119.65(19)
C6A C11A C12A 123.40(18)
C11 C12 C14 112.37(19)
C11 C12 C13 110.20(18)
C14 C12 C13 110.6(2)
C11 C12 H12 107.8
C14 C12 H12 107.8
C13 C12 H12 107.8
C11A C12A C14A 111.41(18)
C11A C12A C13A 109.95(18)
C14A C12A C13A 109.34(19)
C11A C12A H12B 108.7
C14A C12A H12B 108.7
C13A C12A H12B 108.7
C12 C13 H13A 109.5
C12 C13 H13B 109.5
H13A C13 H13B 109.5
C12 C13 H13C 109.5
H13A C13 H13C 109.5
H13B C13 H13C 109.5
C12A C13A H13D 109.5
C12A C13A H13E 109.5
H13D C13A H13E 109.5
C12A C13A H13F 109.5
H13D C13A H13F 109.5
H13E C13A H13F 109.5
C12 C14 H14A 109.5
C12 C14 H14B 109.5
H14A C14 H14B 109.5
C12 C14 H14C 109.5
H14A C14 H14C 109.5
H14B C14 H14C 109.5
C12A C14A H14D 109.5
C12A C14A H14E 109.5
H14D C14A H14E 109.5
C12A C14A H14F 109.5
H14D C14A H14F 109.5
H14E C14A H14F 109.5
C7 C15 C16 110.30(17)
C7 C15 C17 113.08(19)
C16 C15 C17 109.39(19)
C7 C15 H15 108.0
C16 C15 H15 108.0
C17 C15 H15 108.0
C7A C15A C17A 112.80(18)
C7A C15A C16A 110.80(18)
C17A C15A C16A 109.85(19)
C7A C15A H15B 107.7
C17A C15A H15B 107.7
C16A C15A H15B 107.7
C15 C16 H16A 109.5
C15 C16 H16B 109.5
H16A C16 H16B 109.5
C15 C16 H16C 109.5
H16A C16 H16C 109.5
H16B C16 H16C 109.5
C15A C16A H16D 109.5
C15A C16A H16E 109.5
H16D C16A H16E 109.5
C15A C16A H16F 109.5
H16D C16A H16F 109.5
H16E C16A H16F 109.5
C15 C17 H17A 109.5
C15 C17 H17B 109.5
H17A C17 H17B 109.5
C15 C17 H17C 109.5
H17A C17 H17C 109.5
H17B C17 H17C 109.5
C15A C17A H17D 109.5
C15A C17A H17E 109.5
H17D C17A H17E 109.5
C15A C17A H17F 109.5
H17D C17A H17F 109.5
H17E C17A H17F 109.5
C2 C18 C19 117.32(18)
C2 C18 H18A 108.0
C19 C18 H18A 108.0
C2 C18 H18B 108.0
C19 C18 H18B 108.0
H18A C18 H18B 107.2
C20 C19 C24 118.7(2)
C20 C19 C18 120.59(19)
C24 C19 C18 120.5(2)
C21 C20 C19 120.9(2)
C21 C20 H20 119.5
C19 C20 H20 119.5
C20 C21 C22 121.1(2)
C20 C21 H21 119.5
C22 C21 H21 119.5
C23 C22 C21 117.2(2)
C23 C22 C25 121.9(2)
C21 C22 C25 120.9(2)
C24 C23 C22 121.8(2)
C24 C23 H23 119.1
C22 C23 H23 119.1
C23 C24 C19 120.3(2)
C23 C24 H24 119.8
C19 C24 H24 119.8
C22 C25 H25A 109.5
C22 C25 H25B 109.5
H25A C25 H25B 109.5
C22 C25 H25C 109.5
H25A C25 H25C 109.5
H25B C25 H25C 109.5

loop_
_geom_bond_atom_site_label_1
_geom_bond_atom_site_label_2
_geom_bond_distance
N1 C2 1.349(2)
N1 C5 1.391(3)
N1 C6 1.452(2)
N3 C2 1.346(2)
N3 C4 1.390(2)
N3 C6A 1.450(2)
C2 C18 1.493(3)
C4 C5 1.335(3)
C4 H4 0.9500
C5 H5 0.9500
C6 C7 1.396(3)
C6 C11 1.401(3)
C6A C11A 1.399(3)
C6A C7A 1.401(3)
C7 C8 1.393(3)
C7 C15 1.519(3)
C7A C8A 1.387(3)
C7A C15A 1.521(3)
C8 C9 1.385(3)
C8 H8 0.9500
C8A C9A 1.382(3)
C8A H8B 0.9500
C9 C10 1.375(3)
C9 H9 0.9500
C9A C10A 1.379(3)
C9A H9B 0.9500
C10 C11 1.393(3)
C10 H10 0.9500
C10A C11A 1.390(3)
C10A H10B 0.9500
C11 C12 1.516(3)
C11A C12A 1.521(3)
C12 C14 1.523(3)
C12 C13 1.535(3)
C12 H12 1.0000
C12A C14A 1.527(3)
C12A C13A 1.530(3)
C12A H12B 1.0000
C13 H13A 0.9800
C13 H13B 0.9800
C13 H13C 0.9800
C13A H13D 0.9800
C13A H13E 0.9800
C13A H13F 0.9800
C14 H14A 0.9800
C14 H14B 0.9800
C14 H14C 0.9800
C14A H14D 0.9800
C14A H14E 0.9800
C14A H14F 0.9800
C15 C16 1.527(3)
C15 C17 1.540(3)
C15 H15 1.0000
C15A C17A 1.526(3)
C15A C16A 1.542(3)
C15A H15B 1.0000
C16 H16A 0.9800
C16 H16B 0.9800
C16 H16C 0.9800
C16A H16D 0.9800
C16A H16E 0.9800
C16A H16F 0.9800
C17 H17A 0.9800
C17 H17B 0.9800
C17 H17C 0.9800
C17A H17D 0.9800
C17A H17E 0.9800
C17A H17F 0.9800
C18 C19 1.537(3)
C18 H18A 0.9900
C18 H18B 0.9900
C19 C20 1.383(3)
C19 C24 1.388(3)
C20 C21 1.381(3)
C20 H20 0.9500
C21 C22 1.401(3)
C21 H21 0.9500
C22 C23 1.390(3)
C22 C25 1.507(3)
C23 C24 1.382(3)
C23 H23 0.9500
C24 H24 0.9500
C25 H25A 0.9800
C25 H25B 0.9800
C25 H25C 0.9800

loop_
_geom_torsion_atom_site_label_1
_geom_torsion_atom_site_label_2
_geom_torsion_atom_site_label_3
_geom_torsion_atom_site_label_4
_geom_torsion
C4 N3 C2 N1 1.0(2)
C6A N3 C2 N1 -175.73(18)
C4 N3 C2 C18 -172.0(2)
C6A N3 C2 C18 11.2(3)
C5 N1 C2 N3 -1.1(2)
C6 N1 C2 N3 178.67(18)
C5 N1 C2 C18 172.4(2)
C6 N1 C2 C18 -7.9(3)
C2 N3 C4 C5 -0.6(2)
C6A N3 C4 C5 176.23(19)
N3 C4 C5 N1 -0.1(2)
C2 N1 C5 C4 0.7(2)
C6 N1 C5 C4 -179.04(19)
C2 N1 C6 C7 -87.8(2)
C5 N1 C6 C7 91.9(2)
C2 N1 C6 C11 95.5(2)
C5 N1 C6 C11 -84.8(2)
C2 N3 C6A C11A -91.6(2)
C4 N3 C6A C11A 92.1(2)
C2 N3 C6A C7A 89.8(2)
C4 N3 C6A C7A -86.4(2)
C11 C6 C7 C8 -0.4(3)
N1 C6 C7 C8 -176.79(16)
C11 C6 C7 C15 176.82(18)
N1 C6 C7 C15 0.4(3)
C11A C6A C7A C8A 1.6(3)
N3 C6A C7A C8A -179.89(17)
C11A C6A C7A C15A -176.84(18)
N3 C6A C7A C15A 1.7(3)
C6 C7 C8 C9 1.3(3)
C15 C7 C8 C9 -175.99(18)
C6A C7A C8A C9A -0.7(3)
C15A C7A C8A C9A 177.8(2)
C7 C8 C9 C10 -1.3(3)
C7A C8A C9A C10A -0.2(3)
C8 C9 C10 C11 0.4(3)
C8A C9A C10A C11A 0.3(3)
C9 C10 C11 C6 0.5(3)
C9 C10 C11 C12 178.05(19)
C7 C6 C11 C10 -0.5(3)
N1 C6 C11 C10 175.91(17)
C7 C6 C11 C12 -177.98(19)
N1 C6 C11 C12 -1.6(3)
C9A C10A C11A C6A 0.6(3)
C9A C10A C11A C12A -177.59(19)
C7A C6A C11A C10A -1.6(3)
N3 C6A C11A C10A 179.94(18)
C7A C6A C11A C12A 176.53(19)
N3 C6A C11A C12A -2.0(3)
C10 C11 C12 C14 48.8(3)
C6 C11 C12 C14 -133.8(2)
C10 C11 C12 C13 -75.0(3)
C6 C11 C12 C13 102.4(2)
C10A C11A C12A C14A -63.0(3)
C6A C11A C12A C14A 118.9(2)
C10A C11A C12A C13A 58.3(2)
C6A C11A C12A C13A -119.7(2)
C8 C7 C15 C16 83.8(2)
C6 C7 C15 C16 -93.3(2)
C8 C7 C15 C17 -39.1(2)
C6 C7 C15 C17 143.9(2)
C8A C7A C15A C17A 35.8(3)
C6A C7A C15A C17A -145.8(2)
C8A C7A C15A C16A -87.8(2)
C6A C7A C15A C16A 90.6(3)
N3 C2 C18 C19 -57.7(3)
N1 C2 C18 C19 130.3(2)
C2 C18 C19 C20 -73.3(3)
C2 C18 C19 C24 112.0(2)
C24 C19 C20 C21 0.1(3)
C18 C19 C20 C21 -174.7(2)
C19 C20 C21 C22 0.3(4)
C20 C21 C22 C23 -1.6(3)
C20 C21 C22 C25 179.3(2)
C21 C22 C23 C24 2.7(4)
C25 C22 C23 C24 -178.3(2)
C22 C23 C24 C19 -2.4(4)
C20 C19 C24 C23 1.0(3)
C18 C19 C24 C23 175.8(2)
